data_4104091
loop_
_publ_author_name
'Zhen-Jiang Xu'
'Ran Fang'
'Cunyuan Zhao'
'Jie-Sheng Huang'
'Gong-Yong Li'
'Nianyong Zhu'
'Chi-Ming Che'

_publ_section_title
;
 cis-\b-Bis(carbonyl) Ruthenium-Salen Complexes: X-ray Crystal Structures
 and Remarkable Catalytic Properties toward Asymmetric Intramolecular
 Alkene Cyclopropanation
;
_journal_name_full 'Journal of the American Chemical Society'
_journal_page_first 4405
_journal_page_last 4417
_journal_paper_doi 10.1021/ja8086399
_journal_volume 131
_journal_year 2009
_chemical_formula_moiety 'C41 H64 N2 O7 Ru'
_chemical_formula_sum 'C41 H64 N2 O7 Ru'
_chemical_formula_weight 798.01
_chemical_name_systematic
;
 ?
;
_space_group_IT_number 4
_symmetry_cell_setting monoclinic
_symmetry_space_group_name_Hall 'P 2yb'
_symmetry_space_group_name_H-M 'P 1 21 1'
_atom_sites_solution_hydrogens geom
_atom_sites_solution_primary direct
_atom_sites_solution_secondary difmap
_audit_creation_method SHELXL-97
_cell_angle_alpha 90.00
_cell_angle_beta 93.96(3)
_cell_angle_gamma 90.00
_cell_formula_units_Z 2
_cell_length_a 9.4390(19)
_cell_length_b 17.257(4)
_cell_length_c 13.365(3)
_cell_measurement_reflns_used 0
_cell_measurement_temperature 301(2)
_cell_measurement_theta_max 0
_cell_measurement_theta_min 0
_cell_volume 2171.8(8)
_computing_cell_refinement scalepack
_computing_data_collection marcontrol
_computing_data_reduction denzo
_computing_molecular_graphics 'Ortep-3 for Windows (Farrugia, 1997)'
_computing_publication_material 'WinGX publication routines (Farrugia, 1999)'
_computing_structure_refinement 'SHELXL-97 (Sheldrick, 1997)'
_computing_structure_solution 'SHELXS-97 (Sheldrick, 1997)'
_diffrn_ambient_temperature 301(2)
_diffrn_measured_fraction_theta_full 0.640
_diffrn_measured_fraction_theta_max 0.640
_diffrn_measurement_device_type 'marresearch IPDS mar300'
_diffrn_measurement_method oscillation
_diffrn_radiation_monochromator graphite
_diffrn_radiation_source 'fine-focus sealed tube'
_diffrn_radiation_type MoK\a
_diffrn_radiation_wavelength 0.71073
_diffrn_reflns_av_R_equivalents 0.0529
_diffrn_reflns_av_sigmaI/netI 0.1561
_diffrn_reflns_limit_h_max 8
_diffrn_reflns_limit_h_min -8
_diffrn_reflns_limit_k_max 19
_diffrn_reflns_limit_k_min -17
_diffrn_reflns_limit_l_max 14
_diffrn_reflns_limit_l_min -13
_diffrn_reflns_number 6201
_diffrn_reflns_theta_full 23.98
_diffrn_reflns_theta_max 23.98
_diffrn_reflns_theta_min 2.46
_exptl_absorpt_coefficient_mu 0.407
_exptl_absorpt_correction_type none
_exptl_crystal_colour yellow
_exptl_crystal_density_diffrn 1.220
_exptl_crystal_density_method 'not measured'
_exptl_crystal_description prism
_exptl_crystal_F_000 848
_exptl_crystal_size_max 0.3
_exptl_crystal_size_mid 0.2
_exptl_crystal_size_min 0.15
_refine_diff_density_max 0.321
_refine_diff_density_min -0.334
_refine_diff_density_rms 0.064
_refine_ls_abs_structure_details 'Flack H D (1983), Acta Cryst. A39, 876-881'
_refine_ls_abs_structure_Flack 0.02(5)
_refine_ls_extinction_method none
_refine_ls_goodness_of_fit_ref 0.816
_refine_ls_hydrogen_treatment mixed
_refine_ls_matrix_type full
_refine_ls_number_parameters 262
_refine_ls_number_reflns 3728
_refine_ls_number_restraints 1
_refine_ls_restrained_S_all 0.816
_refine_ls_R_factor_all 0.0731
_refine_ls_R_factor_gt 0.0497
_refine_ls_shift/su_max 0.000
_refine_ls_shift/su_mean 0.000
_refine_ls_structure_factor_coef Fsqd
_refine_ls_weighting_details 'calc w=1/[\s^2^(Fo^2^)+(0.0000P)^2^+0.0000P] where P=(Fo^2^+2Fc^2^)/3'
_refine_ls_weighting_scheme calc
_refine_ls_wR_factor_gt 0.1118
_refine_ls_wR_factor_ref 0.1194
_reflns_number_gt 2638
_reflns_number_total 3728
_reflns_threshold_expression >2sigma(I)
_cod_data_source_file ja8086399_si_001_1.cif
_cod_data_source_block complex_1a
_cod_database_code 4104091

loop_
_symmetry_equiv_pos_as_xyz
'x, y, z'
'-x, y+1/2, -z'

loop_
_atom_site_label
_atom_site_type_symbol
_atom_site_fract_x
_atom_site_fract_y
_atom_site_fract_z
_atom_site_U_iso_or_equiv
_atom_site_adp_type
_atom_site_occupancy
_atom_site_symmetry_multiplicity
_atom_site_calc_flag
_atom_site_refinement_flags
_atom_site_disorder_assembly
_atom_site_disorder_group
Ru1 Ru 0.61909(8) 0.95483(5) 0.23061(5) 0.0464(3) Uani 1 1 d . . .
O1 O 0.4274(5) 0.9654(6) 0.2918(4) 0.048(2) Uani 1 1 d . . .
O2 O 0.5088(6) 0.9185(4) 0.0976(4) 0.047(2) Uani 1 1 d . . .
O3 O 0.6104(10) 1.1209(6) 0.1576(7) 0.096(3) Uani 1 1 d . . .
O4 O 0.7753(9) 1.0097(5) 0.4191(6) 0.077(3) Uani 1 1 d . . .
N1 N 0.6383(8) 0.8430(4) 0.2838(6) 0.040(2) Uani 1 1 d . . .
N2 N 0.7909(8) 0.9184(4) 0.1605(6) 0.045(2) Uani 1 1 d . . .
C37 C 0.6116(12) 1.0573(7) 0.1832(10) 0.059(3) Uani 1 1 d . . .
C38 C 0.7179(13) 0.9894(6) 0.3482(8) 0.058(4) Uani 1 1 d . . .
C1 C 0.3850(10) 0.9234(5) 0.3653(7) 0.044(3) Uiso 1 1 d . . .
C2 C 0.2824(8) 0.9534(9) 0.4291(6) 0.043(2) Uiso 1 1 d . . .
C3 C 0.2303(11) 0.9102(6) 0.5007(8) 0.057(3) Uiso 1 1 d . . .
H3 H 0.1610 0.9313 0.5388 0.068 Uiso 1 1 calc R . .
C4 C 0.2770(10) 0.8332(6) 0.5209(7) 0.053(3) Uiso 1 1 d . A .
C5 C 0.3809(10) 0.8050(6) 0.4668(7) 0.046(3) Uiso 1 1 d . . .
H5 H 0.4153 0.7554 0.4812 0.055 Uiso 1 1 calc R . .
C6 C 0.4397(10) 0.8473(6) 0.3896(7) 0.047(3) Uiso 1 1 d . . .
C7 C 0.5586(9) 0.8128(6) 0.3428(7) 0.043(3) Uiso 1 1 d . . .
H7 H 0.5775 0.7612 0.3590 0.052 Uiso 1 1 calc R . .
C8 C 0.7682(9) 0.8011(5) 0.2515(7) 0.046(3) Uiso 1 1 d . . .
H8 H 0.7404 0.7728 0.1897 0.055 Uiso 1 1 calc R . .
C9 C 0.8736(10) 0.8633(6) 0.2258(7) 0.047(3) Uiso 1 1 d . . .
H9 H 0.9027 0.8907 0.2881 0.056 Uiso 1 1 calc R . .
C10 C 1.0046(10) 0.8275(6) 0.1874(7) 0.054(3) Uiso 1 1 d . . .
H10A H 0.9788 0.7992 0.1262 0.065 Uiso 1 1 calc R . .
H10B H 1.0703 0.8682 0.1716 0.065 Uiso 1 1 calc R . .
C11 C 1.0752(11) 0.7745(6) 0.2616(8) 0.067(3) Uiso 1 1 d . . .
H11A H 1.1077 0.8032 0.3212 0.080 Uiso 1 1 calc R . .
H11B H 1.1571 0.7510 0.2338 0.080 Uiso 1 1 calc R . .
C12 C 0.9687(12) 0.7102(7) 0.2897(9) 0.077(4) Uiso 1 1 d . . .
H12A H 0.9451 0.6782 0.2312 0.093 Uiso 1 1 calc R . .
H12B H 1.0140 0.6774 0.3414 0.093 Uiso 1 1 calc R . .
C13 C 0.8336(11) 0.7434(6) 0.3268(8) 0.068(3) Uiso 1 1 d . . .
H13A H 0.8545 0.7689 0.3908 0.081 Uiso 1 1 calc R . .
H13B H 0.7667 0.7019 0.3366 0.081 Uiso 1 1 calc R . .
C14 C 0.5529(8) 0.9474(8) 0.0121(6) 0.043(2) Uiso 1 1 d . B .
C15 C 0.4518(8) 0.9741(5) -0.0655(6) 0.042(3) Uiso 1 1 d . . .
C16 C 0.5016(10) 0.9926(5) -0.1563(8) 0.050(3) Uiso 1 1 d . B .
H16 H 0.4359 1.0088 -0.2071 0.060 Uiso 1 1 calc R . .
C17 C 0.6437(9) 0.9890(5) -0.1783(7) 0.044(3) Uiso 1 1 d . . .
C18 C 0.7374(9) 0.9653(7) -0.1040(6) 0.053(3) Uiso 1 1 d . B .
H18 H 0.8326 0.9602 -0.1169 0.064 Uiso 1 1 calc R . .
C19 C 0.6959(8) 0.9480(8) -0.0077(6) 0.046(2) Uiso 1 1 d . . .
C20 C 0.8039(10) 0.9191(5) 0.0645(7) 0.046(3) Uiso 1 1 d . B .
H20 H 0.8875 0.9000 0.0410 0.056 Uiso 1 1 calc R . .
C21 C 0.2317(10) 1.0374(6) 0.4145(8) 0.049(3) Uiso 1 1 d . . .
C22 C 0.3576(12) 1.0952(7) 0.4191(9) 0.081(4) Uiso 1 1 d . . .
H22A H 0.4222 1.0812 0.3697 0.122 Uiso 1 1 calc R . .
H22B H 0.4062 1.0934 0.4846 0.122 Uiso 1 1 calc R . .
H22C H 0.3224 1.1466 0.4059 0.122 Uiso 1 1 calc R . .
C23 C 0.1467(12) 1.0479(6) 0.3137(8) 0.076(4) Uiso 1 1 d . . .
H23A H 0.2036 1.0322 0.2605 0.113 Uiso 1 1 calc R . .
H23B H 0.1209 1.1014 0.3051 0.113 Uiso 1 1 calc R . .
H23C H 0.0624 1.0168 0.3124 0.113 Uiso 1 1 calc R . .
C24 C 0.1352(11) 1.0634(7) 0.4937(8) 0.072(3) Uiso 1 1 d . . .
H24A H 0.1072 1.1163 0.4813 0.108 Uiso 1 1 calc R . .
H24B H 0.1847 1.0595 0.5587 0.108 Uiso 1 1 calc R . .
H24C H 0.0523 1.0311 0.4913 0.108 Uiso 1 1 calc R . .
C25 C 0.2130(11) 0.7853(6) 0.6069(8) 0.058(3) Uiso 1 1 d . . .
C26 C 0.080(3) 0.8159(16) 0.634(2) 0.095(9) Uiso 0.50 1 d P A 1
H26A H 0.0101 0.8100 0.5788 0.143 Uiso 0.50 1 calc PR A 1
H26B H 0.0907 0.8699 0.6503 0.143 Uiso 0.50 1 calc PR A 1
H26C H 0.0496 0.7884 0.6912 0.143 Uiso 0.50 1 calc PR A 1
C27 C 0.316(2) 0.7932(13) 0.7007(16) 0.068(7) Uiso 0.50 1 d P A 1
H27A H 0.4084 0.7746 0.6859 0.102 Uiso 0.50 1 calc PR A 1
H27B H 0.2817 0.7633 0.7545 0.102 Uiso 0.50 1 calc PR A 1
H27C H 0.3230 0.8467 0.7203 0.102 Uiso 0.50 1 calc PR A 1
C28 C 0.196(3) 0.7007(15) 0.574(2) 0.083(9) Uiso 0.50 1 d P A 1
H28A H 0.2858 0.6809 0.5562 0.124 Uiso 0.50 1 calc PR A 1
H28B H 0.1280 0.6973 0.5177 0.124 Uiso 0.50 1 calc PR A 1
H28C H 0.1635 0.6706 0.6287 0.124 Uiso 0.50 1 calc PR A 1
C26' C 0.042(2) 0.7791(14) 0.5804(18) 0.075(7) Uiso 0.50 1 d P A 2
H26D H 0.0240 0.7514 0.5186 0.113 Uiso 0.50 1 calc PR A 2
H26E H 0.0024 0.8302 0.5738 0.113 Uiso 0.50 1 calc PR A 2
H26F H -0.0008 0.7521 0.6333 0.113 Uiso 0.50 1 calc PR A 2
C27' C 0.231(3) 0.8264(15) 0.7024(18) 0.088(8) Uiso 0.50 1 d P A 2
H27D H 0.1913 0.7959 0.7538 0.132 Uiso 0.50 1 calc PR A 2
H27E H 0.1821 0.8753 0.6967 0.132 Uiso 0.50 1 calc PR A 2
H27F H 0.3297 0.8351 0.7195 0.132 Uiso 0.50 1 calc PR A 2
C28' C 0.267(2) 0.6969(12) 0.6116(17) 0.055(7) Uiso 0.50 1 d P A 2
H28D H 0.2519 0.6737 0.5465 0.083 Uiso 0.50 1 calc PR A 2
H28E H 0.2151 0.6686 0.6589 0.083 Uiso 0.50 1 calc PR A 2
H28F H 0.3665 0.6957 0.6323 0.083 Uiso 0.50 1 calc PR A 2
C29 C 0.2921(10) 0.9780(5) -0.0456(7) 0.052(3) Uiso 1 1 d . B 1
C30 C 0.2340(13) 0.8976(7) -0.0309(9) 0.087(4) Uiso 1 1 d . B 1
H30A H 0.2869 0.8729 0.0242 0.131 Uiso 1 1 calc R B 1
H30B H 0.2421 0.8678 -0.0908 0.131 Uiso 1 1 calc R B 1
H30C H 0.1359 0.9011 -0.0166 0.131 Uiso 1 1 calc R B 1
C31 C 0.2698(14) 1.0293(7) 0.0477(9) 0.093(4) Uiso 1 1 d . B 1
H31A H 0.3067 1.0803 0.0372 0.140 Uiso 1 1 calc R B 1
H31B H 0.3187 1.0067 0.1059 0.140 Uiso 1 1 calc R B 1
H31C H 0.1702 1.0327 0.0576 0.140 Uiso 1 1 calc R B 1
C32 C 0.2073(13) 1.0192(7) -0.1335(10) 0.095(4) Uiso 1 1 d . B 1
H32A H 0.2447 1.0704 -0.1416 0.143 Uiso 1 1 calc R B 1
H32B H 0.1092 1.0226 -0.1193 0.143 Uiso 1 1 calc R B 1
H32C H 0.2155 0.9902 -0.1941 0.143 Uiso 1 1 calc R B 1
C33 C 0.6835(11) 1.0076(7) -0.2881(8) 0.060(3) Uiso 1 1 d . B 1
C34 C 0.6405(14) 1.0862(8) -0.3183(10) 0.110(5) Uiso 1 1 d . B 1
H34A H 0.5400 1.0920 -0.3134 0.164 Uiso 1 1 calc R B 1
H34B H 0.6630 1.0951 -0.3863 0.164 Uiso 1 1 calc R B 1
H34C H 0.6901 1.1231 -0.2751 0.164 Uiso 1 1 calc R B 1
C35 C 0.6099(11) 0.9492(11) -0.3567(8) 0.103(4) Uiso 1 1 d . B 1
H35A H 0.6408 0.8980 -0.3373 0.154 Uiso 1 1 calc R B 1
H35B H 0.6328 0.9590 -0.4245 0.154 Uiso 1 1 calc R B 1
H35C H 0.5091 0.9532 -0.3523 0.154 Uiso 1 1 calc R B 1
C36 C 0.8408(13) 0.9988(8) -0.2995(10) 0.104(5) Uiso 1 1 d . B 1
H36A H 0.8694 0.9467 -0.2828 0.156 Uiso 1 1 calc R B 1
H36B H 0.8924 1.0343 -0.2554 0.156 Uiso 1 1 calc R B 1
H36C H 0.8607 1.0097 -0.3676 0.156 Uiso 1 1 calc R B 1
O5 O 0.7580(14) 0.7463(8) -0.0562(10) 0.177(5) Uiso 1 1 d . C 1
O6 O 0.5316(10) 0.7626(6) 0.0576(7) 0.113(3) Uiso 1 1 d . D 1
O7 O 1.016(3) 0.6773(13) 0.007(2) 0.317(11) Uiso 1 1 d . E 1
C39 C 0.700(2) 0.7519(13) -0.1593(17) 0.187(8) Uiso 1 1 d . C 1
C40 C 0.4340(18) 0.7143(11) 0.0940(13) 0.143(6) Uiso 1 1 d . D 1
C41 C 1.086(3) 0.6624(17) -0.068(2) 0.251(13) Uiso 1 1 d . E 1

loop_
_atom_site_aniso_label
_atom_site_aniso_U_11
_atom_site_aniso_U_22
_atom_site_aniso_U_33
_atom_site_aniso_U_23
_atom_site_aniso_U_13
_atom_site_aniso_U_12
Ru1 0.0480(4) 0.0508(5) 0.0408(4) 0.0023(7) 0.0060(3) 0.0020(7)
O1 0.040(3) 0.059(6) 0.046(4) 0.012(5) 0.010(3) 0.019(5)
O2 0.030(4) 0.071(6) 0.039(4) 0.006(3) 0.000(3) -0.004(3)
O3 0.141(8) 0.059(6) 0.087(7) 0.003(6) 0.006(6) -0.017(6)
O4 0.086(6) 0.094(6) 0.048(6) -0.015(5) -0.008(5) -0.015(5)
N1 0.040(5) 0.047(6) 0.033(5) 0.002(4) 0.009(4) -0.003(4)
N2 0.047(5) 0.046(6) 0.041(5) 0.001(4) 0.006(4) 0.009(4)
C37 0.057(8) 0.049(9) 0.074(9) 0.000(8) 0.020(7) -0.015(7)
C38 0.082(9) 0.069(10) 0.025(7) -0.007(6) 0.006(6) -0.009(6)

loop_
_atom_type_symbol
_atom_type_description
_atom_type_scat_dispersion_real
_atom_type_scat_dispersion_imag
_atom_type_scat_source
Ru Ru -1.2594 0.8363 'International Tables Vol C Tables 4.2.6.8 and 6.1.1.4'
O O 0.0106 0.0060 'International Tables Vol C Tables 4.2.6.8 and 6.1.1.4'
N N 0.0061 0.0033 'International Tables Vol C Tables 4.2.6.8 and 6.1.1.4'
C C 0.0033 0.0016 'International Tables Vol C Tables 4.2.6.8 and 6.1.1.4'
H H 0.0000 0.0000 'International Tables Vol C Tables 4.2.6.8 and 6.1.1.4'

loop_
_geom_angle_atom_site_label_1
_geom_angle_atom_site_label_2
_geom_angle_atom_site_label_3
_geom_angle
C38 Ru1 C37 89.3(5)
C38 Ru1 N2 96.9(4)
C37 Ru1 N2 98.6(4)
C38 Ru1 O1 92.2(4)
C37 Ru1 O1 92.1(4)
N2 Ru1 O1 166.0(3)
C38 Ru1 N1 89.0(4)
C37 Ru1 N1 177.1(4)
N2 Ru1 N1 79.3(3)
O1 Ru1 N1 90.3(3)
C38 Ru1 O2 178.8(4)
C37 Ru1 O2 89.5(4)
N2 Ru1 O2 83.2(3)
O1 Ru1 O2 88.0(2)
N1 Ru1 O2 92.2(3)
C1 O1 Ru1 125.2(6)
C14 O2 Ru1 116.6(5)
C7 N1 C8 121.3(8)
C7 N1 Ru1 124.7(7)
C8 N1 Ru1 113.7(5)
C20 N2 C9 120.6(8)
C20 N2 Ru1 126.0(7)
C9 N2 Ru1 109.5(5)
O3 C37 Ru1 177.3(12)
O4 C38 Ru1 179.1(11)
O1 C1 C2 120.1(9)
O1 C1 C6 123.5(9)
C2 C1 C6 116.3(10)
C3 C2 C1 121.5(13)
C3 C2 C21 119.5(9)
C1 C2 C21 119.0(9)
C2 C3 C4 122.3(11)
C5 C4 C3 117.6(10)
C5 C4 C25 122.2(10)
C3 C4 C25 120.1(9)
C4 C5 C6 122.9(10)
C5 C6 C1 119.0(9)
C5 C6 C7 117.3(9)
C1 C6 C7 123.7(9)
N1 C7 C6 128.5(10)
N1 C8 C13 115.2(8)
N1 C8 C9 106.5(7)
C13 C8 C9 111.8(8)
N2 C9 C10 118.4(8)
N2 C9 C8 105.1(8)
C10 C9 C8 110.7(8)
C11 C10 C9 111.7(8)
C10 C11 C12 109.5(9)
C13 C12 C11 112.4(10)
C12 C13 C8 110.1(9)
O2 C14 C19 121.8(8)
O2 C14 C15 120.4(7)
C19 C14 C15 117.7(8)
C16 C15 C14 117.6(8)
C16 C15 C29 122.6(8)
C14 C15 C29 119.7(7)
C15 C16 C17 124.8(9)
C18 C17 C16 116.8(8)
C18 C17 C33 124.3(8)
C16 C17 C33 118.8(9)
C17 C18 C19 122.0(8)
C14 C19 C18 120.8(8)
C14 C19 C20 121.3(8)
C18 C19 C20 117.2(8)
N2 C20 C19 123.6(9)
C24 C21 C23 106.1(8)
C24 C21 C2 112.9(8)
C23 C21 C2 111.3(8)
C24 C21 C22 106.2(9)
C23 C21 C22 108.2(9)
C2 C21 C22 111.8(8)
C26 C25 C27' 69.4(15)
C26 C25 C28 110.3(16)
C27' C25 C28 135.7(16)
C26 C25 C27 106.1(16)
C27' C25 C27 38.5(11)
C28 C25 C27 111.4(15)
C26 C25 C4 112.3(14)
C27' C25 C4 111.0(13)
C28 C25 C4 109.4(12)
C27 C25 C4 107.2(11)
C26 C25 C28' 128.4(15)
C27' C25 C28' 114.2(15)
C28 C25 C28' 29.8(11)
C27 C25 C28' 82.6(13)
C4 C25 C28' 113.0(10)
C26 C25 C26' 37.6(12)
C27' C25 C26' 105.8(15)
C28 C25 C26' 78.0(14)
C27 C25 C26' 138.0(14)
C4 C25 C26' 107.5(11)
C28' C25 C26' 104.6(14)
C30 C29 C32 110.4(10)
C30 C29 C15 110.5(8)
C32 C29 C15 110.4(8)
C30 C29 C31 110.4(9)
C32 C29 C31 104.8(9)
C15 C29 C31 110.4(8)
C34 C33 C35 110.2(11)
C34 C33 C36 108.8(10)
C35 C33 C36 106.7(10)
C34 C33 C17 111.5(9)
C35 C33 C17 107.6(8)
C36 C33 C17 111.9(9)

loop_
_geom_bond_atom_site_label_1
_geom_bond_atom_site_label_2
_geom_bond_distance
Ru1 C38 1.869(12)
Ru1 C37 1.878(13)
Ru1 N2 2.028(7)
Ru1 O1 2.044(5)
Ru1 N1 2.060(8)
Ru1 O2 2.094(6)
O1 C1 1.306(11)
O2 C14 1.339(10)
O3 C37 1.149(11)
O4 C38 1.115(11)
N1 C7 1.241(10)
N1 C8 1.512(11)
N2 C20 1.297(11)
N2 C9 1.476(11)
C1 C2 1.432(12)
C1 C6 1.438(12)
C2 C3 1.334(13)
C2 C21 1.534(17)
C3 C4 1.421(13)
C4 C5 1.348(12)
C4 C25 1.570(13)
C5 C6 1.410(13)
C6 C7 1.450(12)
C8 C13 1.517(13)
C8 C9 1.518(12)
C9 C10 1.504(12)
C10 C11 1.473(13)
C11 C12 1.560(14)
C12 C13 1.513(13)
C14 C19 1.393(10)
C14 C15 1.435(11)
C15 C16 1.370(11)
C15 C29 1.550(12)
C16 C17 1.394(12)
C17 C18 1.347(11)
C17 C33 1.573(13)
C18 C19 1.403(10)
C19 C20 1.444(12)
C21 C24 1.512(13)
C21 C23 1.529(14)
C21 C22 1.549(14)
C25 C26 1.43(3)
C25 C27' 1.46(2)
C25 C28 1.53(3)
C25 C27 1.54(2)
C25 C28' 1.61(2)
C25 C26' 1.63(2)
C29 C30 1.509(15)
C29 C32 1.548(15)
C29 C31 1.556(14)
C33 C34 1.465(16)
C33 C35 1.501(15)
C33 C36 1.511(14)
O5 C39 1.45(2)
O6 C40 1.357(17)
O7 C41 1.25(3)
